data_2234141
loop_
_publ_author_name
'Qiao, Cheng-Fang'
'Zhou, Chun-Sheng'
'Wei, Qing'
'Xia, Zheng-Qiang'

_publ_section_title
;
 A new polymorph of 5,5'-(ethane-1,2-diyl)bis(1<i>H</i>-tetrazole)
;
_journal_coeditor_code CV5246
_journal_issue 4
_journal_name_full 'Acta Crystallographica Section E'
_journal_page_first o989
_journal_paper_doi 10.1107/S1600536812008483
_journal_volume 68
_journal_year 2012
_chemical_formula_iupac 'C4 H6 N8'
_chemical_formula_moiety 'C4 H6 N8'
_chemical_formula_sum 'C4 H6 N8'
_chemical_formula_weight 166.17
_chemical_name_systematic
;
5,5'-(Ethane-1,2-diyl)bis(1<i>H</i>-tetrazole)
;
_space_group_IT_number 12
_symmetry_cell_setting monoclinic
_symmetry_space_group_name_Hall '-C 2y'
_symmetry_space_group_name_H-M 'C 1 2/m 1'
_atom_sites_solution_hydrogens geom
_atom_sites_solution_primary direct
_atom_sites_solution_secondary difmap
_audit_creation_method SHELXL-97
_cell_angle_alpha 90.00
_cell_angle_beta 114.250(4)
_cell_angle_gamma 90.00
_cell_formula_units_Z 2
_cell_length_a 10.951(3)
_cell_length_b 6.678(2)
_cell_length_c 5.0329(14)
_cell_measurement_reflns_used 501
_cell_measurement_temperature 296(2)
_cell_measurement_theta_max 25.87
_cell_measurement_theta_min 3.67
_cell_volume 335.58(17)
_computing_cell_refinement 'SAINT (Bruker, 2008)'
_computing_data_collection 'APEX2 (Bruker, 2008)'
_computing_data_reduction 'SAINT (Bruker, 2008)'
_computing_molecular_graphics 'ORTEP-3 (Farrugia, 1997)'
_computing_publication_material 'SHELXL97 (Sheldrick, 2008)'
_computing_structure_refinement 'SHELXL97 (Sheldrick, 2008)'
_computing_structure_solution 'SHELXS97 (Sheldrick, 2008)'
_diffrn_ambient_temperature 296(2)
_diffrn_measured_fraction_theta_full 0.997
_diffrn_measured_fraction_theta_max 0.997
_diffrn_measurement_device_type 'Bruker APEXII CCD'
_diffrn_measurement_method '\f and \w scans'
_diffrn_radiation_monochromator graphite
_diffrn_radiation_source 'fine-focus sealed tube'
_diffrn_radiation_type MoK\a
_diffrn_radiation_wavelength 0.71073
_diffrn_reflns_av_R_equivalents 0.0221
_diffrn_reflns_av_sigmaI/netI 0.0210
_diffrn_reflns_limit_h_max 12
_diffrn_reflns_limit_h_min -7
_diffrn_reflns_limit_k_max 7
_diffrn_reflns_limit_k_min -7
_diffrn_reflns_limit_l_max 5
_diffrn_reflns_limit_l_min -5
_diffrn_reflns_number 819
_diffrn_reflns_theta_full 24.93
_diffrn_reflns_theta_max 24.93
_diffrn_reflns_theta_min 3.67
_diffrn_standards_number 0
_exptl_absorpt_coefficient_mu 0.123
_exptl_absorpt_correction_T_max 0.9845
_exptl_absorpt_correction_T_min 0.9624
_exptl_absorpt_correction_type multi-scan
_exptl_absorpt_process_details '(SADABS; Bruker, 2008)'
_exptl_crystal_colour colorless
_exptl_crystal_density_diffrn 1.644
_exptl_crystal_density_method 'not measured'
_exptl_crystal_description block
_exptl_crystal_F_000 172
_exptl_crystal_size_max 0.31
_exptl_crystal_size_mid 0.27
_exptl_crystal_size_min 0.13
_refine_diff_density_max 0.174
_refine_diff_density_min -0.256
_refine_ls_extinction_method none
_refine_ls_goodness_of_fit_ref 1.092
_refine_ls_hydrogen_treatment constr
_refine_ls_matrix_type full
_refine_ls_number_parameters 37
_refine_ls_number_reflns 320
_refine_ls_number_restraints 0
_refine_ls_restrained_S_all 1.092
_refine_ls_R_factor_all 0.0401
_refine_ls_R_factor_gt 0.0372
_refine_ls_shift/su_max 0.000
_refine_ls_shift/su_mean 0.000
_refine_ls_structure_factor_coef Fsqd
_refine_ls_weighting_details 'calc w=1/[\s^2^(Fo^2^)+(0.0590P)^2^+0.15P] where P=(Fo^2^+2Fc^2^)/3'
_refine_ls_weighting_scheme calc
_refine_ls_wR_factor_gt 0.0936
_refine_ls_wR_factor_ref 0.0975
_reflns_number_gt 293
_reflns_number_total 320
_reflns_threshold_expression I>2sigma(I)
_cod_data_source_file cv5246.cif
_cod_data_source_block I
_cod_original_sg_symbol_Hall '-C 2y '
_cod_original_sg_symbol_H-M 'C 2/m'
_cod_database_code 2234141
_cod_database_fobs_code 2234141

loop_
_symmetry_equiv_pos_as_xyz
'x, y, z'
'-x, y, -z'
'x+1/2, y+1/2, z'
'-x+1/2, y+1/2, -z'
'-x, -y, -z'
'x, -y, z'
'-x+1/2, -y+1/2, -z'
'x+1/2, -y+1/2, z'

loop_
_atom_site_type_symbol
_atom_site_label
_atom_site_fract_x
_atom_site_fract_y
_atom_site_fract_z
_atom_site_U_iso_or_equiv
_atom_site_adp_type
_atom_site_calc_flag
_atom_site_refinement_flags
_atom_site_occupancy
_atom_site_symmetry_multiplicity
N N1 0.19695(18) 0.0000 -0.1482(4) 0.0402(6) Uani d S 1 2
N N2 0.3293(2) 0.0000 -0.0872(4) 0.0407(6) Uani d S 1 2
N N3 0.4005(2) 0.0000 0.1919(4) 0.0393(6) Uani d S 1 2
N N4 0.31215(19) 0.0000 0.3136(4) 0.0355(6) Uani d S 1 2
H H4 0.3323 0.0000 0.4977 0.043 Uiso calc SR 1 2
C C1 0.1877(2) 0.0000 0.1035(5) 0.0327(6) Uani d S 1 2
C C2 0.0608(2) 0.0000 0.1451(5) 0.0378(6) Uani d S 1 2
H H2A 0.0582 0.1175 0.2559 0.045 Uiso calc PR 0.50 1
H H2B 0.0582 -0.1175 0.2559 0.045 Uiso calc PR 0.50 1

loop_
_atom_site_aniso_label
_atom_site_aniso_U_11
_atom_site_aniso_U_22
_atom_site_aniso_U_33
_atom_site_aniso_U_12
_atom_site_aniso_U_13
_atom_site_aniso_U_23
N1 0.0237(11) 0.0681(14) 0.0269(12) 0.000 0.0087(9) 0.000
N2 0.0244(11) 0.0676(14) 0.0314(12) 0.000 0.0129(9) 0.000
N3 0.0238(10) 0.0650(13) 0.0305(11) 0.000 0.0127(8) 0.000
N4 0.0230(10) 0.0589(12) 0.0233(10) 0.000 0.0082(8) 0.000
C1 0.0227(12) 0.0475(13) 0.0256(11) 0.000 0.0076(9) 0.000
C2 0.0200(13) 0.0643(15) 0.0278(13) 0.000 0.0085(10) 0.000

loop_
_atom_type_symbol
_atom_type_description
_atom_type_scat_dispersion_real
_atom_type_scat_dispersion_imag
_atom_type_scat_source
C C 0.0033 0.0016 'International Tables Vol C Tables 4.2.6.8 and 6.1.1.4'
H H 0.0000 0.0000 'International Tables Vol C Tables 4.2.6.8 and 6.1.1.4'
N N 0.0061 0.0033 'International Tables Vol C Tables 4.2.6.8 and 6.1.1.4'

loop_
_geom_angle_atom_site_label_1
_geom_angle_atom_site_label_2
_geom_angle_atom_site_label_3
_geom_angle_site_symmetry_1
_geom_angle_site_symmetry_3
_geom_angle
C1 N1 N2 . . 106.33(19)
N3 N2 N1 . . 110.93(18)
N2 N3 N4 . . 105.61(18)
C1 N4 N3 . . 109.32(18)
C1 N4 H4 . . 125.3
N3 N4 H4 . . 125.3
N1 C1 N4 . . 107.8(2)
N1 C1 C2 . . 125.6(2)
N4 C1 C2 . . 126.6(2)
C1 C2 C2 . 5 111.4(2)
C1 C2 H2A . . 109.3
C2 C2 H2A 5 . 109.3
C1 C2 H2B . . 109.3
C2 C2 H2B 5 . 109.3
H2A C2 H2B . . 108.0

loop_
_geom_bond_atom_site_label_1
_geom_bond_atom_site_label_2
_geom_bond_site_symmetry_2
_geom_bond_distance
N1 C1 . 1.312(3)
N1 N2 . 1.353(3)
N2 N3 . 1.297(3)
N3 N4 . 1.341(3)
N4 C1 . 1.338(3)
N4 H4 . 0.8600
C1 C2 . 1.488(3)
C2 C2 5 1.519(4)
C2 H2A . 0.9700
C2 H2B . 0.9700

loop_
_geom_hbond_atom_site_label_D
_geom_hbond_atom_site_label_H
_geom_hbond_atom_site_label_A
_geom_hbond_site_symmetry_A
_geom_hbond_distance_DH
_geom_hbond_distance_HA
_geom_hbond_distance_DA
_geom_hbond_angle_DHA
N4 H4 N2 1_556 0.86 2.10 2.943(3) 165.7

loop_
_geom_torsion_atom_site_label_1
_geom_torsion_atom_site_label_2
_geom_torsion_atom_site_label_3
_geom_torsion_atom_site_label_4
_geom_torsion_site_symmetry_4
_geom_torsion
C1 N1 N2 N3 . 0.0
N1 N2 N3 N4 . 0.0
N2 N3 N4 C1 . 0.0
N2 N1 C1 N4 . 0.0
N2 N1 C1 C2 . 180.0
N3 N4 C1 N1 . 0.0
N3 N4 C1 C2 . 180.0
N1 C1 C2 C2 5 0.0
N4 C1 C2 C2 5 180.0
